data_7244958
loop_
_publ_author_name
'Hawkins, Bryson A.'
'Najib, Elias'
'Du, Jonathan J.'
'Lai, Felcia'
'Platts, James A.'
'Groundwater, Paul W.'
'Hibbs, David E.'

_publ_section_title
;
 Exploring the excited-state charge transfer fluorescence profile of
 7-hydroxycoumarin and 2-methylimidazole -- a combined X-ray diffraction
 and theoretical approach
;
_journal_name_full 'Physical Chemistry Chemical Physics'
_journal_paper_doi 10.1039/D2CP01235A
_journal_year 2022
_chemical_formula_moiety 'C16 H16 N2 O5'
_chemical_formula_sum 'C16 H16 N2 O5'
_chemical_formula_weight 316.31
_space_group_crystal_system triclinic
_space_group_IT_number 2
_space_group_name_Hall '-P 1'
_space_group_name_H-M_alt 'P -1'
_atom_sites_solution_hydrogens difmap
_atom_sites_solution_primary iterative
_audit_creation_date 2022-02-21
_audit_creation_method
;
Olex2 1.3
(compiled 2020.11.12 svn.r5f609507 for OlexSys, GUI svn.r6408)
;
_audit_update_record
;
2022-02-28 deposited with the CCDC.	2022-05-11 downloaded from the CCDC.
;
_cell_angle_alpha 73.303(2)
_cell_angle_beta 82.2052(17)
_cell_angle_gamma 77.655(2)
_cell_formula_units_Z 2
_cell_length_a 7.51259(18)
_cell_length_b 9.8167(3)
_cell_length_c 11.1108(2)
_cell_measurement_reflns_used 36450
_cell_measurement_temperature 120.0(3)
_cell_measurement_theta_max 65.1460
_cell_measurement_theta_min 3.1620
_cell_volume 764.30(3)
_computing_cell_refinement 'CrysAlisPro 1.171.41.105a (Rigaku OD, 2021)'
_computing_data_collection 'CrysAlisPro 1.171.41.105a (Rigaku OD, 2021)'
_computing_data_reduction 'CrysAlisPro 1.171.41.105a (Rigaku OD, 2021)'
_computing_molecular_graphics 'Olex2 1.3 (Dolomanov et al., 2009)'
_computing_publication_material 'Olex2 1.3 (Dolomanov et al., 2009)'
_computing_structure_refinement 'SHELXL 2017/1 (Sheldrick, 2015)'
_computing_structure_solution 'olex2.solve 1.3 (Bourhis et al., 2015)'
_diffrn_ambient_environment N~2~
_diffrn_ambient_temperature 120.0(3)
_diffrn_detector 'CCD plate'
_diffrn_detector_area_resol_mean 10.4948
_diffrn_detector_type Atlas
_diffrn_measured_fraction_theta_full 0.999
_diffrn_measured_fraction_theta_max 0.980
_diffrn_measurement_details
;
List of Runs (angles in degrees, time in seconds):

  # Type    Start    End  Width  t~exp~   \w     \q     \k     \f   Frames
#--------------------------------------------------------------------------
  1  \w   -115.00 -14.00   1.00   15.00    --  -42.13 -57.00   0.00  101
  2  \w   -115.00 -14.00   1.00   15.00    --  -42.13 -57.00 -60.00  101
  3  \w   -115.00 -14.00   1.00   15.00    --  -42.13 -57.00-120.00  101
  4  \w   -115.00 -14.00   1.00   15.00    --  -42.13 -57.00  30.00  101
  5  \w   -115.00 -14.00   1.00   15.00    --  -42.13 -57.00-150.00  101
  6  \w   -115.00 -14.00   1.00   15.00    --  -42.13 -57.00 150.00  101
  7  \w   -115.00 -14.00   1.00   15.00    --  -42.13 -57.00  90.00  101
  8  \w     14.00 115.00   1.00   15.00    --   42.13  57.00 -60.00  101
  9  \w    -30.00  70.00   1.00   15.00    --   42.13 -57.00 -90.00  100
 10  \w    -30.00  70.00   1.00   15.00    --   42.13 -57.00 150.00  100
 11  \w    -30.00  71.00   1.00   15.00    --   42.13 -60.00   4.22  101
 12  \w     62.00 158.00   1.00   60.00    --   90.50  59.00 -66.45   96
 13  \w     62.00 158.00   1.00   60.00    --   90.50  59.00  68.63   96
 14  \w     62.00 158.00   1.00   60.00    --   90.50  59.00  25.66   96
 15  \w     63.00 158.00   1.00   60.00    --   90.50  56.00 -41.05   95
 16  \w     62.00 158.00   1.00   60.00    --   90.50  59.00  -7.79   96
 17  \w     63.00 158.00   1.00   60.00    --   90.50  56.00  61.37   95
 18  \w     62.00 158.00   1.00   60.00    --   90.50  60.00 -54.78   96
 19  \w     62.00 158.00   1.00   60.00    --   90.50  60.00  42.57   96
 20  \w     62.00 158.00   1.00   60.00    --   90.50  58.00 -15.77   96
 21  \w     62.00 158.00   1.00   60.00    --   90.50  59.00  81.58   96
 22  \w     63.00 158.00   1.00   60.00    --   90.50  55.00 133.31   95
 23  \w     62.00 158.00   1.00   60.00    --   90.50  57.00-155.76   96
 24  \w     62.00 158.00   1.00   60.00    --   90.50  58.00  10.91   96
 25  \w     63.00 158.00   1.00   60.00    --   90.50  56.00 -81.53   95
 26  \w     63.00 158.00   1.00   60.00    --   90.50  56.00 102.72   95
 27  \w     62.00 158.00   1.00   60.00    --   90.50  58.00-176.20   96
 28  \w     62.00 158.00   1.00   60.00    --   90.50  58.00-143.98   96
 29  \w     17.00 119.00   1.00   60.00    --   90.50 -60.00-157.52  102
 30  \w     62.00 158.00   1.00   60.00    --   90.50  57.00-118.90   96
 31  \w     63.00 158.00   1.00   60.00    --   90.50  55.00 176.76   95
 32  \w     62.00 158.00   1.00   60.00    --   90.50  60.00-108.03   96
 33  \w     17.00 119.00   1.00   60.00    --   90.50 -60.00 -95.91  102
 34  \w     62.00 158.00   1.00   60.00    --   90.50  60.00 153.08   96
 35  \w     17.00 119.00   1.00   60.00    --   90.50 -60.00  16.74  102
 36  \w     62.00 158.00   1.00   60.00    --   90.50  59.00 114.30   96
 37  \w     17.00 119.00   1.00   60.00    --   90.50 -60.00  48.89  102
 38  \w     17.00 119.00   1.00   60.00    --   90.50 -60.00 -50.51  102
 39  \w     17.00 119.00   1.00   60.00    --   90.50 -60.00  95.00  102
 40  \w     17.00 119.00   1.00   60.00    --   90.50 -60.00 146.57  102
 41  \w     62.00 158.00   1.00   60.00    --   90.50  60.00 144.32   96
 42  \w    -70.00  31.00   1.00   15.00    --  -42.13  57.00-120.00  101
 43  \w   -115.00 -16.00   1.00   15.00    --  -42.13 -44.00  25.39   99
 44  \w   -116.00 -17.00   1.00   15.00    --  -42.13 -42.00 162.63   99
 45  \w     14.00 115.00   1.00   15.00    --   42.13  57.00-120.00  101
 46  \w     14.00 115.00   1.00   15.00    --   42.13  57.00 150.00  101
 47  \w    -30.00  70.00   1.00   15.00    --   42.13 -57.00-180.00  100
 48  \w     14.00 115.00   1.00   15.00    --   42.13  57.00 120.00  101
 49  \w     14.00  93.00   1.00   15.00    --   42.13  57.00-150.00   79
 50  \w     14.00 115.00   1.00   15.00    --   42.13  57.00  60.00  101
;
_diffrn_measurement_device 'four-circle diffractometer'
_diffrn_measurement_device_type 'SuperNova, Dual, Cu at home/near, Atlas'
_diffrn_measurement_method '\w scans'
_diffrn_orient_matrix_type 'CrysAlisPro convention (1999,Acta A55,543-557)'
_diffrn_orient_matrix_UB_11 0.0439379000
_diffrn_orient_matrix_UB_12 0.0127079000
_diffrn_orient_matrix_UB_13 -0.0618146000
_diffrn_orient_matrix_UB_21 -0.0863282000
_diffrn_orient_matrix_UB_22 0.0257591000
_diffrn_orient_matrix_UB_23 -0.0254584000
_diffrn_orient_matrix_UB_31 0.0041386000
_diffrn_orient_matrix_UB_32 0.0711713000
_diffrn_orient_matrix_UB_33 0.0010086000
_diffrn_radiation_monochromator mirror
_diffrn_radiation_probe x-ray
_diffrn_radiation_type 'Mo K\a'
_diffrn_radiation_wavelength 0.71073
_diffrn_reflns_av_R_equivalents 0.046
_diffrn_reflns_av_unetI/netI 0.0121
_diffrn_reflns_Laue_measured_fraction_full 0.999
_diffrn_reflns_Laue_measured_fraction_max 0.980
_diffrn_reflns_limit_h_max 15
_diffrn_reflns_limit_h_min -14
_diffrn_reflns_limit_k_max 18
_diffrn_reflns_limit_k_min -18
_diffrn_reflns_limit_l_max 22
_diffrn_reflns_limit_l_min 0
_diffrn_reflns_number 12517
_diffrn_reflns_point_group_measured_fraction_full 0.999
_diffrn_reflns_point_group_measured_fraction_max 0.980
_diffrn_reflns_theta_full 25.242
_diffrn_reflns_theta_max 45.294
_diffrn_reflns_theta_min 2.507
_diffrn_source 'micro-focus sealed X-ray tube'
_diffrn_source_type 'SuperNova (Mo) X-ray Source'
_diffrn_standards_number 0
_exptl_absorpt_coefficient_mu 0.104
_exptl_absorpt_correction_T_max 1.000
_exptl_absorpt_correction_T_min 0.348
_exptl_absorpt_correction_type gaussian
_exptl_absorpt_process_details
;
CrysAlisPro 1.171.41.105a (Rigaku Oxford Diffraction, 2021)
Numerical absorption correction based on gaussian integration over
a multifaceted crystal model
Empirical absorption correction using spherical harmonics,
implemented in SCALE3 ABSPACK scaling algorithm.
;
_exptl_crystal_colour 'clear colourless'
_exptl_crystal_colour_lustre clear
_exptl_crystal_colour_primary colourless
_exptl_crystal_density_diffrn 1.374
_exptl_crystal_description plate
_exptl_crystal_F_000 332
_exptl_crystal_preparation 'Slow evaporation from DCM'
_exptl_crystal_size_max 0.6
_exptl_crystal_size_mid 0.3
_exptl_crystal_size_min 0.16
_refine_diff_density_max 0.612
_refine_diff_density_min -0.239
_refine_diff_density_rms 0.062
_refine_ls_extinction_method none
_refine_ls_goodness_of_fit_ref 1.036
_refine_ls_hydrogen_treatment refall
_refine_ls_matrix_type full
_refine_ls_number_parameters 272
_refine_ls_number_reflns 12517
_refine_ls_number_restraints 15
_refine_ls_restrained_S_all 1.045
_refine_ls_R_factor_all 0.0431
_refine_ls_R_factor_gt 0.0358
_refine_ls_shift/su_max 0.002
_refine_ls_shift/su_mean 0.000
_refine_ls_structure_factor_coef Fsqd
_refine_ls_weighting_details 'w=1/[\s^2^(Fo^2^)+(0.0705P)^2^+0.0335P] where P=(Fo^2^+2Fc^2^)/3'
_refine_ls_weighting_scheme calc
_refine_ls_wR_factor_gt 0.1056
_refine_ls_wR_factor_ref 0.1137
_reflns_Friedel_coverage 0.000
_reflns_number_gt 10519
_reflns_number_total 12517
_reflns_threshold_expression 'I > 2\s(I)'
_cod_data_source_file d2cp01235a2.cif
_cod_data_source_block shelx
_cod_database_code 7244958
_shelx_shelxl_version_number 2017/1
_chemical_oxdiff_formula 'C16 H16 N2 O5'
_shelx_space_group_comment
;
The symmetry employed for this shelxl refinement is uniquely defined
by the following loop, which should always be used as a source of
symmetry information in preference to the above space-group names.
They are only intended as comments.
;
_cell_oxdiff_angle_alpha 73.303(2)
_cell_oxdiff_angle_beta 82.2052(17)
_cell_oxdiff_angle_gamma 77.655(2)
_cell_oxdiff_length_a 7.51259(18)
_cell_oxdiff_length_b 9.8167(3)
_cell_oxdiff_length_c 11.1108(2)
_cell_oxdiff_measurement_reflns_used 36450
_cell_oxdiff_volume 764.30(3)
_shelx_estimated_absorpt_t_max 0.984
_shelx_estimated_absorpt_t_min 0.940
_reflns_odcompleteness_completeness 97.97
_reflns_odcompleteness_iscentric 1
_reflns_odcompleteness_theta 45.18
_olex2_refinement_description
;
1. Restrained distances
 C9-H9
 1.083 with sigma of 0.02
 C11-H11
 1.083 with sigma of 0.02
 C12-H12
 1.083 with sigma of 0.02
 C1-H1A
 1.059 with sigma of 0.02
 C1-H1B
 1.059 with sigma of 0.02
 C1-H1C
 1.059 with sigma of 0.02
 C4'-H4'A
 1.059 with sigma of 0.02
 C4'-H4'B
 1.059 with sigma of 0.02
 C4'-H4'C
 1.059 with sigma of 0.02
 C1'-H1'
 1.083 with sigma of 0.02
 C2'-H2'
 1.083 with sigma of 0.02
 N1'-H1'A
 1.009 with sigma of 0.02
 O5-H5
 0.967 with sigma of 0.02
 C2-H2A
 1.092 with sigma of 0.02
 C2-H2B
 1.092 with sigma of 0.02
;
_ins_header
;
TITL 21BH003_CD_om75_b3_s in P-1 
REM P-1 (#2 in standard setting)
CELL 0.71073   7.512589   9.816667  11.110779  73.3031  82.2052  77.6554
ZERR    2.00   0.000185   0.000335   0.000197   0.0022   0.0017   0.0025
LATT  1
SFAC C H N O
UNIT 16 16 2 5
REM  CrysAlisPro recorded range (K): Min=119.8; max=120.3; aver:120.0
TEMP -120
SIZE 0.16 0.30 0.60
TREF
HKLF 4
END
;
_olex2_exptl_crystal_mounting_method Paratone-N
_olex2_submission_original_sample_id en092mim
_olex2_submission_special_instructions 'No special instructions were received'
_oxdiff_exptl_absorpt_empirical_details
;
Empirical correction (ABSPACK) includes:
- Absorption correction using spherical harmonics
- Frame scaling
- Detector area scaling
;
_oxdiff_exptl_absorpt_empirical_full_max 1.325
_oxdiff_exptl_absorpt_empirical_full_min 0.824

loop_
_space_group_symop_operation_xyz
'x, y, z'
'-x, -y, -z'

loop_
_atom_site_label
_atom_site_type_symbol
_atom_site_fract_x
_atom_site_fract_y
_atom_site_fract_z
_atom_site_U_iso_or_equiv
_atom_site_adp_type
_atom_site_occupancy
_atom_site_site_symmetry_order
_atom_site_calc_flag
_atom_site_refinement_flags_posn
_atom_site_refinement_flags_adp
_atom_site_refinement_flags_occupancy
_atom_site_disorder_assembly
_atom_site_disorder_group
C1 C 0.76273(7) 0.80094(6) 1.28835(5) 0.02617(8) Uani 1 1 d D . . . .
C1' C 0.22705(6) 0.91577(4) 0.20107(4) 0.02167(6) Uani 1 1 d D . . . .
C2' C 0.13640(6) 1.03331(5) 0.11860(3) 0.02073(6) Uani 1 1 d D . . . .
C2 C 0.80980(6) 0.64882(5) 1.27551(4) 0.02161(6) Uani 1 1 d D . . . .
C3' C 0.13163(5) 1.08024(4) 0.30188(3) 0.01601(5) Uani 1 1 d . . . . .
C3 C 0.79543(5) 0.53340(4) 1.11806(3) 0.01524(5) Uani 1 1 d . . . . .
C4 C 0.72039(4) 0.54859(4) 0.99717(3) 0.01425(5) Uani 1 1 d . . . . .
C4' C 0.09839(6) 1.16383(4) 0.39786(4) 0.02042(6) Uani 1 1 d D . . . .
C5 C 0.76992(5) 0.42832(4) 0.93918(3) 0.01507(5) Uani 1 1 d . . . . .
C6 C 0.59632(4) 0.57534(3) 0.76358(3) 0.01408(5) Uani 1 1 d . . . . .
C7 C 0.54696(4) 0.69121(4) 0.81881(3) 0.01470(5) Uani 1 1 d . . . . .
C8 C 0.61236(4) 0.67393(4) 0.93742(3) 0.01500(5) Uani 1 1 d . . . . .
C9 C 0.54109(5) 0.58160(4) 0.64784(3) 0.01629(5) Uani 1 1 d D . . . .
C10 C 0.43168(5) 0.70923(4) 0.58327(3) 0.01660(5) Uani 1 1 d . . . . .
C11 C 0.38191(5) 0.82867(4) 0.63610(3) 0.01881(6) Uani 1 1 d D . . . .
C12 C 0.43795(5) 0.81861(4) 0.75188(3) 0.01809(6) Uani 1 1 d D . . . .
N1' N 0.07634(4) 1.13593(3) 0.18421(3) 0.01752(5) Uani 1 1 d D . . . .
N2' N 0.22320(5) 0.94583(4) 0.31590(3) 0.01893(5) Uani 1 1 d . . . . .
O1 O 0.73592(4) 0.65075(3) 1.16033(3) 0.01922(5) Uani 1 1 d . . . . .
O2 O 0.90094(4) 0.42887(3) 1.17290(3) 0.02021(5) Uani 1 1 d . . . . .
O3 O 0.86304(5) 0.31097(3) 0.98029(3) 0.02110(5) Uani 1 1 d . . . . .
O4 O 0.70256(4) 0.44903(3) 0.82413(2) 0.01611(4) Uani 1 1 d . . . . .
O5 O 0.37666(5) 0.71225(3) 0.47332(3) 0.02208(6) Uani 1 1 d D . . . .
H1A H 0.8237(15) 0.8705(11) 1.2172(10) 0.041(3) Uiso 1 1 d D . . . .
H1B H 0.8092(14) 0.8029(12) 1.3668(9) 0.038(2) Uiso 1 1 d D . . . .
H1C H 0.6279(13) 0.8366(12) 1.2949(10) 0.040(3) Uiso 1 1 d D . . . .
H2A H 0.9449(12) 0.6118(10) 1.2693(9) 0.030(2) Uiso 1 1 d D . . . .
H2B H 0.7547(12) 0.5787(10) 1.3455(8) 0.027(2) Uiso 1 1 d D . . . .
H5 H 0.3205(18) 0.8103(12) 0.4263(12) 0.059(3) Uiso 1 1 d D . . . .
H8 H 0.5774(13) 0.7593(11) 0.9737(9) 0.029(2) Uiso 1 1 d . . . . .
H9 H 0.5848(12) 0.4927(9) 0.6159(8) 0.026(2) Uiso 1 1 d D . . . .
H11 H 0.3063(12) 0.9175(10) 0.5874(9) 0.028(2) Uiso 1 1 d D . . . .
H12 H 0.4033(14) 0.9042(11) 0.7895(10) 0.036(2) Uiso 1 1 d D . . . .
H1' H 0.2917(13) 0.8192(10) 0.1905(10) 0.036(2) Uiso 1 1 d D . . . .
H2' H 0.1118(15) 1.0561(12) 0.0288(9) 0.041(3) Uiso 1 1 d D . . . .
H1'A H 0.0045(14) 1.2253(10) 0.1558(10) 0.038(3) Uiso 1 1 d D . . . .
H4'A H 0.0470(13) 1.1128(10) 0.4781(8) 0.030(2) Uiso 1 1 d D . . . .
H4'B H 0.0119(14) 1.2567(11) 0.3707(10) 0.039(3) Uiso 1 1 d D . . . .
H4'C H 0.2128(14) 1.1878(12) 0.4130(10) 0.040(3) Uiso 1 1 d D . . . .

loop_
_atom_site_aniso_label
_atom_site_aniso_U_11
_atom_site_aniso_U_22
_atom_site_aniso_U_33
_atom_site_aniso_U_23
_atom_site_aniso_U_13
_atom_site_aniso_U_12
C1 0.03292(19) 0.02389(18) 0.02561(16) -0.01304(14) -0.00432(14) -0.00356(14)
C1' 0.02997(16) 0.01626(14) 0.01851(12) -0.00528(10) -0.00839(11) 0.00125(11)
C2' 0.02817(15) 0.01878(14) 0.01537(11) -0.00349(10) -0.00843(10) -0.00187(11)
C2 0.02736(15) 0.02099(15) 0.01818(12) -0.00819(11) -0.00846(11) 0.00010(12)
C3' 0.01959(11) 0.01339(11) 0.01420(10) -0.00172(8) -0.00622(8) -0.00089(8)
C3 0.01768(10) 0.01337(11) 0.01443(10) -0.00353(8) -0.00505(8) -0.00026(8)
C4 0.01653(10) 0.01221(11) 0.01355(9) -0.00300(8) -0.00467(8) -0.00012(8)
C4' 0.02706(15) 0.01702(14) 0.01734(12) -0.00504(10) -0.00495(10) -0.00177(11)
C5 0.01816(10) 0.01225(11) 0.01365(9) -0.00247(8) -0.00548(8) 0.00098(8)
C6 0.01660(10) 0.01096(10) 0.01346(9) -0.00200(7) -0.00485(7) 0.00064(8)
C7 0.01767(10) 0.01126(11) 0.01430(10) -0.00269(8) -0.00542(8) 0.00082(8)
C8 0.01771(10) 0.01211(11) 0.01480(10) -0.00345(8) -0.00494(8) 0.00018(8)
C9 0.02059(12) 0.01317(11) 0.01421(10) -0.00300(8) -0.00647(8) 0.00110(9)
C10 0.02048(12) 0.01387(12) 0.01430(10) -0.00224(8) -0.00653(8) 0.00048(9)
C11 0.02398(13) 0.01306(12) 0.01763(11) -0.00262(9) -0.00867(10) 0.00276(10)
C12 0.02324(13) 0.01226(12) 0.01770(11) -0.00385(9) -0.00792(10) 0.00276(9)
N1' 0.02153(11) 0.01419(11) 0.01536(9) -0.00078(8) -0.00792(8) -0.00044(8)
N2' 0.02538(12) 0.01405(11) 0.01589(10) -0.00218(8) -0.00875(9) 0.00150(9)
O1 0.02382(11) 0.01685(11) 0.01781(10) -0.00743(8) -0.00877(8) 0.00279(8)
O2 0.02540(11) 0.01543(11) 0.01869(10) -0.00388(8) -0.01067(8) 0.00327(8)
O3 0.02867(12) 0.01369(10) 0.01882(10) -0.00398(8) -0.01113(9) 0.00597(9)
O4 0.02089(10) 0.01184(9) 0.01449(8) -0.00328(6) -0.00755(7) 0.00288(7)
O5 0.03169(14) 0.01693(11) 0.01654(9) -0.00385(8) -0.01244(9) 0.00359(9)

loop_
_atom_type_symbol
_atom_type_description
_atom_type_scat_dispersion_real
_atom_type_scat_dispersion_imag
_atom_type_scat_source
C C 0.0033 0.0016 'International Tables Vol C Tables 4.2.6.8 and 6.1.1.4'
H H 0.0000 0.0000 'International Tables Vol C Tables 4.2.6.8 and 6.1.1.4'
N N 0.0061 0.0033 'International Tables Vol C Tables 4.2.6.8 and 6.1.1.4'
O O 0.0106 0.0060 'International Tables Vol C Tables 4.2.6.8 and 6.1.1.4'

loop_
_exptl_crystal_face_index_h
_exptl_crystal_face_index_k
_exptl_crystal_face_index_l
_exptl_crystal_face_perp_dist
9 9 5 0.1959
-1 9 13 0.0999
0 -12 -11 0.1147
-1 2 15 0.1135
1 8 15 0.0718
1 0 -15 0.1000
-1 -7 -15 0.0914
-2 0 -15 0.0951
1 -6 11 0.1261
-5 2 -13 0.1419
0 -13 2 0.1283
-7 7 -4 0.1855
1 -13 -4 0.1376
-7 8 5 0.1732
9 -1 -7 0.2295
7 0 -10 0.1885
-4 8 11 0.1256
1 -9 -13 0.1257
2 2 -14 0.1048
0 7 15 0.0742
-3 -14 -5 0.1147
-1 5 -12 0.1047
3 8 15 0.0934
6 9 13 0.1276
4 13 7 0.1371

loop_
_geom_angle_atom_site_label_1
_geom_angle_atom_site_label_2
_geom_angle_atom_site_label_3
_geom_angle
_geom_angle_site_symmetry_1
_geom_angle_site_symmetry_3
_geom_angle_publ_flag
C2 C1 H1A 112.2(6) . . ?
C2 C1 H1B 108.8(6) . . ?
C2 C1 H1C 112.1(6) . . ?
H1A C1 H1B 106.3(9) . . ?
H1A C1 H1C 110.2(9) . . ?
H1B C1 H1C 107.1(9) . . ?
C2' C1' N2' 109.42(3) . . ?
C2' C1' H1' 131.2(6) . . ?
N2' C1' H1' 119.4(6) . . ?
C1' C2' N1' 105.75(3) . . ?
C1' C2' H2' 134.3(7) . . ?
N1' C2' H2' 119.9(7) . . ?
C1 C2 H2A 112.7(5) . . ?
C1 C2 H2B 113.4(5) . . ?
O1 C2 C1 106.85(3) . . ?
O1 C2 H2A 108.9(5) . . ?
O1 C2 H2B 107.3(5) . . ?
H2A C2 H2B 107.5(8) . . ?
N1' C3' C4' 123.23(3) . . ?
N2' C3' C4' 126.34(3) . . ?
N2' C3' N1' 110.39(3) . . ?
O1 C3 C4 111.93(3) . . ?
O2 C3 C4 125.19(3) . . ?
O2 C3 O1 122.87(3) . . ?
C5 C4 C3 118.81(3) . . ?
C8 C4 C3 121.38(3) . . ?
C8 C4 C5 119.77(3) . . ?
C3' C4' H4'A 113.2(6) . . ?
C3' C4' H4'B 111.9(6) . . ?
C3' C4' H4'C 111.0(6) . . ?
H4'A C4' H4'B 106.2(8) . . ?
H4'A C4' H4'C 107.2(8) . . ?
H4'B C4' H4'C 107.0(9) . . ?
O3 C5 C4 127.59(3) . . ?
O3 C5 O4 115.47(3) . . ?
O4 C5 C4 116.93(3) . . ?
C9 C6 C7 122.74(3) . . ?
O4 C6 C7 120.29(3) . . ?
O4 C6 C9 116.98(3) . . ?
C6 C7 C8 118.21(3) . . ?
C6 C7 C12 117.73(3) . . ?
C12 C7 C8 124.05(3) . . ?
C4 C8 C7 121.55(3) . . ?
C4 C8 H8 121.9(6) . . ?
C7 C8 H8 116.5(6) . . ?
C6 C9 C10 118.54(3) . . ?
C6 C9 H9 116.7(5) . . ?
C10 C9 H9 124.8(5) . . ?
C9 C10 C11 119.90(3) . . ?
O5 C10 C9 117.71(3) . . ?
O5 C10 C11 122.39(3) . . ?
C10 C11 H11 117.8(5) . . ?
C12 C11 C10 120.15(3) . . ?
C12 C11 H11 122.1(5) . . ?
C7 C12 H12 118.8(6) . . ?
C11 C12 C7 120.95(3) . . ?
C11 C12 H12 120.2(6) . . ?
C2' N1' H1'A 126.7(6) . . ?
C3' N1' C2' 108.30(3) . . ?
C3' N1' H1'A 124.9(6) . . ?
C3' N2' C1' 106.14(3) . . ?
C3 O1 C2 115.88(3) . . ?
C6 O4 C5 123.24(3) . . ?
C10 O5 H5 112.9(8) . . ?

loop_
_geom_bond_atom_site_label_1
_geom_bond_atom_site_label_2
_geom_bond_distance
_geom_bond_site_symmetry_2
_geom_bond_publ_flag
C1 C2 1.5028(6) . ?
C1 H1A 1.014(10) . ?
C1 H1B 0.988(10) . ?
C1 H1C 0.999(10) . ?
C1' C2' 1.3640(5) . ?
C1' N2' 1.3850(5) . ?
C1' H1' 1.000(9) . ?
C2' N1' 1.3742(5) . ?
C2' H2' 0.991(10) . ?
C2 O1 1.4562(4) . ?
C2 H2A 1.002(9) . ?
C2 H2B 0.988(8) . ?
C3' C4' 1.4886(5) . ?
C3' N1' 1.3492(4) . ?
C3' N2' 1.3272(5) . ?
C3 C4 1.4828(4) . ?
C3 O1 1.3346(4) . ?
C3 O2 1.2151(4) . ?
C4 C5 1.4601(5) . ?
C4 C8 1.3650(4) . ?
C4' H4'A 0.963(9) . ?
C4' H4'B 0.993(10) . ?
C4' H4'C 0.985(9) . ?
C5 O3 1.2103(4) . ?
C5 O4 1.3833(4) . ?
C6 C7 1.4025(5) . ?
C6 C9 1.3849(4) . ?
C6 O4 1.3675(4) . ?
C7 C8 1.4207(4) . ?
C7 C12 1.4074(4) . ?
C8 H8 1.002(10) . ?
C9 C10 1.4011(5) . ?
C9 H9 1.009(8) . ?
C10 C11 1.4169(5) . ?
C10 O5 1.3323(4) . ?
C11 C12 1.3777(5) . ?
C11 H11 0.988(9) . ?
C12 H12 1.014(10) . ?
N1' H1'A 0.919(9) . ?
O5 H5 0.987(11) . ?

loop_
_geom_torsion_atom_site_label_1
_geom_torsion_atom_site_label_2
_geom_torsion_atom_site_label_3
_geom_torsion_atom_site_label_4
_geom_torsion
_geom_torsion_site_symmetry_1
_geom_torsion_site_symmetry_2
_geom_torsion_site_symmetry_3
_geom_torsion_site_symmetry_4
_geom_torsion_publ_flag
C1 C2 O1 C3 166.50(4) . . . . ?
C1' C2' N1' C3' 0.44(5) . . . . ?
C2' C1' N2' C3' -0.21(5) . . . . ?
C3 C4 C5 O3 2.83(6) . . . . ?
C3 C4 C5 O4 -177.62(3) . . . . ?
C3 C4 C8 C7 177.12(3) . . . . ?
C4 C3 O1 C2 -176.99(3) . . . . ?
C4 C5 O4 C6 0.94(5) . . . . ?
C4' C3' N1' C2' 177.05(4) . . . . ?
C4' C3' N2' C1' -177.06(4) . . . . ?
C5 C4 C8 C7 -0.39(5) . . . . ?
C6 C7 C8 C4 -0.02(5) . . . . ?
C6 C7 C12 C11 0.02(6) . . . . ?
C6 C9 C10 C11 0.74(6) . . . . ?
C6 C9 C10 O5 -178.62(3) . . . . ?
C7 C6 C9 C10 0.14(6) . . . . ?
C7 C6 O4 C5 -1.37(5) . . . . ?
C8 C4 C5 O3 -179.60(4) . . . . ?
C8 C4 C5 O4 -0.05(5) . . . . ?
C8 C7 C12 C11 178.87(4) . . . . ?
C9 C6 C7 C8 -179.44(3) . . . . ?
C9 C6 C7 C12 -0.52(5) . . . . ?
C9 C6 O4 C5 178.93(3) . . . . ?
C9 C10 C11 C12 -1.24(6) . . . . ?
C10 C11 C12 C7 0.85(6) . . . . ?
C12 C7 C8 C4 -178.86(3) . . . . ?
N1' C3' N2' C1' 0.49(5) . . . . ?
N2' C1' C2' N1' -0.14(5) . . . . ?
N2' C3' N1' C2' -0.60(5) . . . . ?
O1 C3 C4 C5 -178.99(3) . . . . ?
O1 C3 C4 C8 3.48(5) . . . . ?
O2 C3 C4 C5 2.15(6) . . . . ?
O2 C3 C4 C8 -175.38(4) . . . . ?
O2 C3 O1 C2 1.90(6) . . . . ?
O3 C5 O4 C6 -179.46(3) . . . . ?
O4 C6 C7 C8 0.88(5) . . . . ?
O4 C6 C7 C12 179.79(3) . . . . ?
O4 C6 C9 C10 179.83(3) . . . . ?
O5 C10 C11 C12 178.09(4) . . . . ?

loop_
_exptl_oxdiff_crystal_face_indexfrac_h
_exptl_oxdiff_crystal_face_indexfrac_k
_exptl_oxdiff_crystal_face_indexfrac_l
_exptl_oxdiff_crystal_face_x
_exptl_oxdiff_crystal_face_y
_exptl_oxdiff_crystal_face_z
9.1644 9.2427 5.1400 0.2024 -0.6839 0.7009
-1.4054 9.0198 13.1536 -0.7602 0.0188 0.6494
-0.1447 -11.8192 -10.9772 0.5220 -0.0125 -0.8529
-0.5784 2.3312 15.3253 -0.9431 -0.2802 0.1790
0.6400 7.6632 14.8444 -0.7921 -0.2358 0.5630
1.1086 0.2691 -14.6646 0.9586 0.2846 0.0090
-0.5281 -7.2101 -15.0017 0.8125 0.2418 -0.5305
-2.0900 0.4561 -14.7180 0.8238 0.5669 0.0090
0.7586 -6.1610 11.3470 -0.7464 -0.5131 -0.4239
-4.7271 2.2029 -12.6730 0.6037 0.7875 0.1244
-0.2080 -12.6337 1.5893 -0.2679 -0.3479 -0.8984
-7.1864 6.6752 -4.1154 0.0235 0.8971 0.4412
1.1377 -13.1201 -3.5332 0.1017 -0.3462 -0.9326
-6.6312 8.4044 4.5073 -0.4632 0.6742 0.5753
8.8473 -0.5493 -6.6639 0.7937 -0.6083 -0.0092
6.8352 -0.3786 -10.4714 0.9428 -0.3332 -0.0092
-3.9032 8.4258 11.2153 -0.7577 0.2685 0.5948
1.4391 -8.9734 -13.1667 0.7631 -0.0202 -0.6460
1.5108 2.3957 -13.7342 0.9458 0.2809 0.1629
0.4681 7.0082 15.0610 -0.8214 -0.2433 0.5159
-2.7174 -13.8263 -4.6354 -0.0086 -0.0036 -1.0000
-1.0831 4.9527 -12.3026 0.7758 0.5343 0.3356
3.3393 8.3278 14.5346 -0.6459 -0.4438 0.6212
5.5705 9.1536 12.9940 -0.4421 -0.5759 0.6876
4.4703 13.2703 7.2238 -0.0815 -0.2280 0.9702
